data_2011529
loop_
_publ_author_name
'Kansikas, Jarno'
'Sipil\"a, Kaija'

_publ_section_title
;(1<i>S</i>,2<i>R</i>,2'<i>S</i>)- and
 (1<i>S</i>,2<i>S</i>,2'<i>S</i>)-1-phenyl-2-phenylthio-2-(tetrahydropyran-2'-ylthio)ethanol
 diastereoisomers at 193K
;
_journal_issue 11
_journal_name_full 'Acta Crystallographica Section C'
_journal_page_first 1383
_journal_page_last 1385
_journal_paper_doi 10.1107/S0108270100011161
_journal_volume 56
_journal_year 2000
_chemical_formula_sum 'C19 H22 O2 S2'
_chemical_formula_weight 346.49
_chemical_name_systematic
;
 ?
;
_space_group_IT_number 33
_symmetry_cell_setting orthorhombic
_symmetry_space_group_name_Hall 'P 2c -2n'
_symmetry_space_group_name_H-M 'P n a 21'
_audit_creation_method SHELXL-97
_cell_angle_alpha 90.00
_cell_angle_beta 90.00
_cell_angle_gamma 90.00
_cell_formula_units_Z 4
_cell_length_a 16.699(3)
_cell_length_b 18.507(4)
_cell_length_c 5.6150(11)
_cell_measurement_reflns_used 25
_cell_measurement_temperature 193(2)
_cell_measurement_theta_max 10
_cell_measurement_theta_min 4
_cell_volume 1735.3(6)
_computing_cell_refinement 'AFC7S Software'
_computing_data_collection 'AFC7S Software (Molecular Structure Corporation, 1996)'
_computing_data_reduction 'TEXSAN (Molecular Structure Corporation, 1993)'
_computing_molecular_graphics 'SHELXTL  (Bruker, 1997)'
_computing_publication_material SHELXL97
_computing_structure_refinement 'SHELXL97 (Sheldrick, 1997)'
_computing_structure_solution 'SHELXS97 (Sheldrick, 1990)'
_diffrn_ambient_temperature 193(2)
_diffrn_measured_fraction_theta_full .986
_diffrn_measured_fraction_theta_max .986
_diffrn_measurement_device_type 'Rigaku AFC7S'
_diffrn_measurement_method \w/2\q
_diffrn_radiation_monochromator graphite
_diffrn_radiation_source 'fine-focus sealed tube'
_diffrn_radiation_type MoK\a
_diffrn_radiation_wavelength .71073
_diffrn_reflns_av_R_equivalents .0702
_diffrn_reflns_av_sigmaI/netI .0460
_diffrn_reflns_limit_h_max 20
_diffrn_reflns_limit_h_min -20
_diffrn_reflns_limit_k_max 23
_diffrn_reflns_limit_k_min -23
_diffrn_reflns_limit_l_max 7
_diffrn_reflns_limit_l_min 0
_diffrn_reflns_number 7318
_diffrn_reflns_theta_full 26.51
_diffrn_reflns_theta_max 26.51
_diffrn_reflns_theta_min 2.52
_diffrn_standards_decay_% none
_diffrn_standards_interval_count 100
_diffrn_standards_number 3
_exptl_absorpt_coefficient_mu .314
_exptl_absorpt_correction_type none
_exptl_crystal_colour Colourless
_exptl_crystal_density_diffrn 1.326
_exptl_crystal_density_method 'not measured'
_exptl_crystal_description Prismatic
_exptl_crystal_F_000 736
_exptl_crystal_size_max .38
_exptl_crystal_size_mid .26
_exptl_crystal_size_min .22
_refine_diff_density_max .254
_refine_diff_density_min -.425
_refine_ls_abs_structure_details 'Flack (1983)'
_refine_ls_abs_structure_Flack .00(8)
_refine_ls_extinction_method none
_refine_ls_goodness_of_fit_ref 1.027
_refine_ls_hydrogen_treatment mixed
_refine_ls_matrix_type full
_refine_ls_number_parameters 212
_refine_ls_number_reflns 1955
_refine_ls_number_restraints 1
_refine_ls_restrained_S_all 1.026
_refine_ls_R_factor_all .0357
_refine_ls_R_factor_gt .0320
_refine_ls_shift/su_max .001
_refine_ls_shift/su_mean .000
_refine_ls_structure_factor_coef Fsqd
_refine_ls_weighting_scheme
;calc w = 1/[\s^2^(Fo^2^)+(0.0535P)^2^+0.1178P]
where P=(Fo^2^+2Fc^2^)/3
;
_refine_ls_wR_factor_ref .0830
_reflns_number_gt 1842
_reflns_number_total 1955
_reflns_threshold_expression I>2\s(I)
_cod_data_source_file os1121.cif
_cod_data_source_block II
_cod_depositor_comments
;
The following automatic conversions were performed:
'_symmetry_cell_setting' value 'Orthorhombic' changed to 'orthorhombic'
according to '/home/saulius/struct/CIF-dictionaries/cif_core.dic'
dictionary named 'cif_core.dic' version 2.4.1 from 2010-06-29.

Automatic conversion script
Id: cif_fix_enum 1527 2010-12-29 10:47:43Z saulius 

The following automatic conversions were performed:

'_symmetry_cell_setting' value 'Orthorhombic' changed to
'orthorhombic' according to
/home/saulius/struct/CIF-dictionaries/cif_core.dic dictionary named
'cif_core.dic' version 2.4.1 from 2010-06-29.

Automatic conversion script
Id: cif_fix_values 1715 2011-07-08 13:25:40Z adriana 
;
_cod_original_sg_symbol_H-M 'P n a 2~1~'
_cod_database_code 2011529
_cod_database_fobs_code 2011529

loop_
_symmetry_equiv_pos_as_xyz
'x, y, z'
'-x, -y, z+1/2'
'x+1/2, -y+1/2, z'
'-x+1/2, y+1/2, z+1/2'

loop_
_atom_site_label
_atom_site_fract_x
_atom_site_fract_y
_atom_site_fract_z
_atom_site_U_iso_or_equiv
_atom_site_adp_type
_atom_site_calc_flag
_atom_site_refinement_flags
_atom_site_occupancy
_atom_site_disorder_assembly
_atom_site_disorder_group
_atom_site_type_symbol
S1 .23623(4) .70736(3) .17049(13) .03011(16) Uani d . 1 . . S
S2 .38132(4) .64424(3) .39707(13) .02748(16) Uani d . 1 . . S
O1 .37724(12) .79253(10) .0716(4) .0320(5) Uani d . 1 . . O
H1B .4084(19) .7668(18) .035(8) .046(10) Uiso d . 1 . . H
O2 .46600(11) .71428(8) .7459(3) .0290(4) Uani d . 1 . . O
C1 .31414(13) .72258(11) .3906(5) .0245(5) Uani d . 1 . . C
H1C .2892 .7292 .5511 .029 Uiso calc R 1 . . H
C2 .35963(15) .79237(12) .3199(5) .0252(5) Uani d . 1 . . C
H2A .4112 .7940 .4101 .030 Uiso calc R 1 . . H
C3 .16364(14) .65281(11) .3183(5) .0242(5) Uani d . 1 . . C
C4 .17452(15) .61730(13) .5342(5) .0285(5) Uani d . 1 . . C
H4B .2235 .6219 .6189 .034 Uiso calc R 1 . . H
C5 .11303(15) .57505(14) .6243(5) .0346(6) Uani d . 1 . . C
H5A .1204 .5505 .7713 .041 Uiso calc R 1 . . H
C6 .04094(16) .56805(14) .5035(6) .0378(6) Uani d . 1 . . C
H6A -.0009 .5393 .5677 .045 Uiso calc R 1 . . H
C7 .03066(16) .60348(13) .2885(6) .0339(6) Uani d . 1 . . C
H7B -.0183 .5986 .2038 .041 Uiso calc R 1 . . H
C8 .09133(15) .64597(12) .1964(5) .0300(6) Uani d . 1 . . C
H8B .0837 .6706 .0496 .036 Uiso calc R 1 . . H
C9 .31300(14) .86086(11) .3734(5) .0240(5) Uani d . 1 . . C
C10 .26004(14) .89072(13) .2068(5) .0286(5) Uani d . 1 . . C
H10C .2510 .8670 .0592 .034 Uiso calc R 1 . . H
C11 .22089(16) .95500(14) .2578(6) .0338(6) Uani d . 1 . . C
H11C .1847 .9749 .1451 .041 Uiso calc R 1 . . H
C12 .23407(16) .99016(14) .4702(6) .0357(7) Uani d . 1 . . C
H12B .2076 1.0345 .5022 .043 Uiso calc R 1 . . H
C13 .28526(16) .96144(13) .6358(5) .0356(6) Uani d . 1 . . C
H13B .2936 .9856 .7829 .043 Uiso calc R 1 . . H
C14 .32537(16) .89631(13) .5884(5) .0296(6) Uani d . 1 . . C
H14B .3609 .8765 .7033 .036 Uiso calc R 1 . . H
C15 .42028(15) .65086(12) .7034(5) .0262(5) Uani d . 1 . . C
H15B .3728 .6530 .8118 .031 Uiso calc R 1 . . H
C16 .46675(16) .58295(13) .7683(6) .0346(6) Uani d . 1 . . C
H16B .4722 .5802 .9436 .041 Uiso calc R 1 . . H
H16C .4362 .5400 .7150 .041 Uiso calc R 1 . . H
C17 .54955(15) .58140(13) .6559(7) .0382(6) Uani d . 1 . . C
H17B .5445 .5755 .4813 .046 Uiso calc R 1 . . H
H17C .5801 .5397 .7187 .046 Uiso calc R 1 . . H
C18 .59453(16) .65137(15) .7110(7) .0403(7) Uani d . 1 . . C
H18C .6055 .6548 .8839 .048 Uiso calc R 1 . . H
H18D .6463 .6522 .6250 .048 Uiso calc R 1 . . H
C19 .54267(15) .71439(13) .6321(5) .0324(6) Uani d . 1 . . C
H19A .5706 .7602 .6693 .039 Uiso calc R 1 . . H
H19B .5351 .7120 .4574 .039 Uiso calc R 1 . . H

loop_
_atom_site_aniso_label
_atom_site_aniso_U_11
_atom_site_aniso_U_22
_atom_site_aniso_U_33
_atom_site_aniso_U_12
_atom_site_aniso_U_13
_atom_site_aniso_U_23
S1 .0326(3) .0331(3) .0247(3) -.0056(2) -.0049(3) .0032(3)
S2 .0314(3) .0225(3) .0286(3) .0036(2) -.0006(3) -.0045(3)
O1 .0367(11) .0294(9) .0298(10) .0070(8) .0112(9) .0004(8)
O2 .0349(9) .0249(8) .0272(9) .0041(7) .0015(8) -.0063(7)
C1 .0269(11) .0226(10) .0240(11) .0027(8) -.0024(11) -.0020(10)
C2 .0264(12) .0246(11) .0247(12) .0014(9) .0011(10) .0004(10)
C3 .0267(12) .0189(10) .0269(12) -.0005(8) .0003(10) -.0032(10)
C4 .0330(13) .0271(12) .0253(12) .0054(10) -.0037(11) -.0021(11)
C5 .0409(14) .0296(12) .0331(15) .0063(10) .0034(12) .0036(12)
C6 .0355(14) .0287(13) .0492(17) .0020(10) .0081(14) .0006(13)
C7 .0290(13) .0285(12) .0443(16) .0009(10) -.0066(12) -.0069(12)
C8 .0341(13) .0257(12) .0301(14) .0030(9) -.0035(12) -.0030(11)
C9 .0266(11) .0207(10) .0245(12) -.0022(8) .0030(10) .0015(10)
C10 .0322(12) .0287(11) .0251(14) .0017(9) .0019(11) -.0002(11)
C11 .0360(13) .0311(13) .0344(14) .0061(10) .0025(12) .0071(11)
C12 .0412(15) .0226(12) .0434(17) .0013(10) .0184(13) .0005(12)
C13 .0507(15) .0283(12) .0278(14) -.0076(11) .0107(13) -.0065(11)
C14 .0370(14) .0308(12) .0210(12) -.0042(10) .0022(10) -.0010(10)
C15 .0261(12) .0259(11) .0267(12) .0022(8) .0024(10) .0013(10)
C16 .0362(14) .0286(12) .0389(15) -.0002(10) -.0033(13) .0086(12)
C17 .0371(13) .0287(12) .0490(16) .0101(10) -.0005(15) -.0048(13)
C18 .0273(13) .0441(16) .0496(19) .0008(10) .0027(13) -.0059(14)
C19 .0355(13) .0297(12) .0319(14) -.0087(9) .0049(12) -.0031(11)

loop_
_atom_type_symbol
_atom_type_description
_atom_type_scat_dispersion_real
_atom_type_scat_dispersion_imag
_atom_type_scat_source
C C .0033 .0016 'International Tables Vol C Tables 4.2.6.8 and 6.1.1.4'
H H .0000 .0000 'International Tables Vol C Tables 4.2.6.8 and 6.1.1.4'
O O .0106 .0060 'International Tables Vol C Tables 4.2.6.8 and 6.1.1.4'
S S .1246 .1234 'International Tables Vol C Tables 4.2.6.8 and 6.1.1.4'

loop_
_geom_angle_atom_site_label_1
_geom_angle_atom_site_label_2
_geom_angle_atom_site_label_3
_geom_angle
_geom_angle_publ_flag
C3 S1 C1 104.95(12) yes
C1 S2 C15 100.48(12) yes
C15 O2 C19 114.04(18) yes
C2 C1 S1 107.81(18) yes
C2 C1 S2 111.34(16) yes
S1 C1 S2 109.22(12) yes
O1 C2 C9 107.3(2) ?
O1 C2 C1 110.7(2) yes
C9 C2 C1 113.2(2) ?
C4 C3 C8 119.9(2) ?
C4 C3 S1 125.77(19) ?
C8 C3 S1 114.3(2) ?
C3 C4 C5 119.2(2) ?
C6 C5 C4 121.1(3) ?
C5 C6 C7 119.3(3) ?
C8 C7 C6 120.3(3) ?
C7 C8 C3 120.2(3) ?
C14 C9 C10 119.2(2) ?
C14 C9 C2 119.3(2) ?
C10 C9 C2 121.4(2) ?
C11 C10 C9 119.9(3) ?
C12 C11 C10 120.6(3) ?
C13 C12 C11 120.3(2) ?
C12 C13 C14 120.1(3) ?
C9 C14 C13 119.9(2) ?
O2 C15 C16 111.6(2) ?
O2 C15 S2 113.66(17) yes
C16 C15 S2 110.40(18) ?
C17 C16 C15 112.4(2) ?
C16 C17 C18 110.3(2) ?
C19 C18 C17 108.1(2) ?
O2 C19 C18 112.3(2) ?

loop_
_geom_bond_atom_site_label_1
_geom_bond_atom_site_label_2
_geom_bond_site_symmetry_2
_geom_bond_distance
_geom_bond_publ_flag
S1 C3 . 1.783(2) yes
S1 C1 . 1.816(3) yes
S2 C1 . 1.834(2) yes
S2 C15 . 1.843(3) yes
O1 C2 . 1.425(3) yes
O2 C15 . 1.420(3) yes
O2 C19 . 1.431(3) yes
C1 C2 . 1.550(3) yes
C2 C9 . 1.518(3) ?
C3 C4 . 1.391(4) ?
C3 C8 . 1.394(4) ?
C4 C5 . 1.386(4) ?
C5 C6 . 1.388(4) ?
C6 C7 . 1.385(5) ?
C7 C8 . 1.383(4) ?
C9 C14 . 1.389(4) ?
C9 C10 . 1.401(4) ?
C10 C11 . 1.387(4) ?
C11 C12 . 1.376(4) ?
C12 C13 . 1.370(4) ?
C13 C14 . 1.404(3) ?
C15 C16 . 1.521(3) ?
C16 C17 . 1.520(4) ?
C17 C18 . 1.529(4) ?
C18 C19 . 1.519(4) ?

loop_
_geom_hbond_atom_site_label_D
_geom_hbond_atom_site_label_H
_geom_hbond_atom_site_label_A
_geom_hbond_site_symmetry_A
_geom_hbond_distance_DH
_geom_hbond_distance_HA
_geom_hbond_distance_DA
_geom_hbond_angle_DHA
O1 H1B O2 1_554 .74(3) 2.12(4) 2.764(3) 146(4)

loop_
_geom_torsion_atom_site_label_1
_geom_torsion_atom_site_label_2
_geom_torsion_atom_site_label_3
_geom_torsion_atom_site_label_4
_geom_torsion
_geom_torsion_publ_flag
C3 S1 C1 C2 -156.81(15) yes
C3 S1 C1 S2 82.08(15) yes
C15 S2 C1 C2 86.5(2) yes
C15 S2 C1 S1 -154.53(13) yes
S1 C1 C2 O1 -45.4(2) yes
S2 C1 C2 O1 74.4(3) yes
S1 C1 C2 C9 75.2(2) yes
S2 C1 C2 C9 -165.03(19) yes
C1 S1 C3 C4 -12.9(2) ?
C1 S1 C3 C8 168.43(18) ?
C8 C3 C4 C5 .4(3) ?
S1 C3 C4 C5 -178.25(19) ?
C3 C4 C5 C6 -.4(4) ?
C4 C5 C6 C7 .5(4) ?
C5 C6 C7 C8 -.7(4) ?
C6 C7 C8 C3 .7(4) ?
C4 C3 C8 C7 -.6(4) ?
S1 C3 C8 C7 178.24(19) ?
O1 C2 C9 C14 -143.9(2) ?
C1 C2 C9 C14 93.6(3) ?
O1 C2 C9 C10 33.5(3) ?
C1 C2 C9 C10 -88.9(3) ?
C14 C9 C10 C11 .1(4) ?
C2 C9 C10 C11 -177.3(2) ?
C9 C10 C11 C12 .5(4) ?
C10 C11 C12 C13 -1.0(4) ?
C11 C12 C13 C14 .8(4) ?
C10 C9 C14 C13 -.3(3) ?
C2 C9 C14 C13 177.2(2) ?
C12 C13 C14 C9 -.1(4) ?
C19 O2 C15 C16 54.1(3) ?
C19 O2 C15 S2 -71.6(2) ?
C1 S2 C15 O2 -64.06(18) yes
C1 S2 C15 C16 169.66(17) yes
O2 C15 C16 C17 -50.8(3) ?
S2 C15 C16 C17 76.7(3) ?
C15 C16 C17 C18 52.1(4) ?
C16 C17 C18 C19 -54.3(4) ?
C15 O2 C19 C18 -59.2(3) ?
C17 C18 C19 O2 57.8(3) ?

loop_
_cod_related_entry_id
_cod_related_entry_database
_cod_related_entry_code
1 ChemSpider 4411188
